data_4037978
loop_
_publ_author_name
'Tendyck, Jonas C.'
'Kl\"ocker, Hans'
'Sch\"urmann, Lina'
'W\"urthwein, Ernst-Ulrich'
'Hepp, Alexander'
'Layh, Marcus'
'Uhl, Werner'

_publ_section_title
;
 Aspects of phosphaallene chemistry - heat induced formation of
 1,2-dihydrophosphetes by intramolecular nucleophilic aromatic
 substitution and photochemical generation of tricyclic phosphiranes.
;
_journal_name_full 'The Journal of organic chemistry'
_journal_paper_doi 10.1021/acs.joc.9b03056
_journal_year 2020
_chemical_formula_sum 'C28 H37.67 O5 P W'
_chemical_formula_weight 669.07
_space_group_crystal_system triclinic
_space_group_IT_number 2
_space_group_name_Hall '-P 1'
_space_group_name_H-M_alt 'P -1'
_atom_sites_solution_hydrogens geom
_audit_creation_method SHELXL-2014/7
_cell_angle_alpha 88.238(3)
_cell_angle_beta 86.321(2)
_cell_angle_gamma 75.864(2)
_cell_formula_units_Z 6
_cell_length_a 10.1196(7)
_cell_length_b 18.2382(14)
_cell_length_c 24.5842(18)
_cell_measurement_reflns_used 9981
_cell_measurement_temperature 145(2)
_cell_measurement_theta_max 27.771
_cell_measurement_theta_min 2.283
_cell_volume 4390.3(6)
_computing_cell_refinement 'Bruker SAINT+'
_computing_data_collection 'Bruker SMART'
_computing_data_reduction 'Bruker SHELXTL'
_computing_molecular_graphics 'Bruker SHELXTL'
_computing_publication_material 'Bruker SHELXTL'
_computing_structure_refinement 'SHELXL-2014/7 (Sheldrick, 2014)'
_computing_structure_solution 'SHELXS-2014 (Sheldrick, 2014)'
_diffrn_ambient_temperature 145(2)
_diffrn_measured_fraction_theta_full 0.986
_diffrn_measured_fraction_theta_max 0.985
_diffrn_measurement_device_type 'CCD area detector'
_diffrn_measurement_method 'omega scans'
_diffrn_radiation_type MoK\a
_diffrn_radiation_wavelength 0.71073
_diffrn_reflns_av_R_equivalents 0.0474
_diffrn_reflns_av_unetI/netI 0.0658
_diffrn_reflns_Laue_measured_fraction_full 0.986
_diffrn_reflns_Laue_measured_fraction_max 0.985
_diffrn_reflns_limit_h_max 13
_diffrn_reflns_limit_h_min -13
_diffrn_reflns_limit_k_max 23
_diffrn_reflns_limit_k_min -24
_diffrn_reflns_limit_l_max 32
_diffrn_reflns_limit_l_min -32
_diffrn_reflns_number 60136
_diffrn_reflns_point_group_measured_fraction_full 0.986
_diffrn_reflns_point_group_measured_fraction_max 0.985
_diffrn_reflns_theta_full 25.242
_diffrn_reflns_theta_max 27.947
_diffrn_reflns_theta_min 2.035
_diffrn_source microsource
_exptl_absorpt_coefficient_mu 4.034
_exptl_absorpt_correction_T_max 0.7456
_exptl_absorpt_correction_T_min 0.5900
_exptl_absorpt_correction_type empirical
_exptl_absorpt_process_details SADABS
_exptl_crystal_colour colourless
_exptl_crystal_density_diffrn 1.518
_exptl_crystal_description plate
_exptl_crystal_F_000 2008
_exptl_crystal_size_max 0.159
_exptl_crystal_size_mid 0.103
_exptl_crystal_size_min 0.034
_refine_diff_density_max 1.491
_refine_diff_density_min -0.765
_refine_diff_density_rms 0.133
_refine_ls_extinction_method none
_refine_ls_goodness_of_fit_ref 1.016
_refine_ls_hydrogen_treatment constr
_refine_ls_matrix_type full
_refine_ls_number_parameters 999
_refine_ls_number_reflns 20788
_refine_ls_number_restraints 136
_refine_ls_restrained_S_all 1.015
_refine_ls_R_factor_all 0.0656
_refine_ls_R_factor_gt 0.0379
_refine_ls_shift/su_max 0.003
_refine_ls_shift/su_mean 0.000
_refine_ls_structure_factor_coef Fsqd
_refine_ls_weighting_details 'w=1/[\s^2^(Fo^2^)+(0.0261P)^2^+1.1807P] where P=(Fo^2^+2Fc^2^)/3'
_refine_ls_weighting_scheme calc
_refine_ls_wR_factor_gt 0.0645
_refine_ls_wR_factor_ref 0.0711
_reflns_Friedel_coverage 0.000
_reflns_number_gt 15503
_reflns_number_total 20788
_reflns_threshold_expression 'I > 2\s(I)'
_cod_data_source_file jo9b03056_si_001.cif
_cod_data_source_block sad_a_compound_11c
_cod_database_code 4037978
_shelx_shelxl_version_number 2014/7
_shelx_space_group_comment
;
The symmetry employed for this shelxl refinement is uniquely defined
by the following loop, which should always be used as a source of
symmetry information in preference to the above space-group names.
They are only intended as comments.
;
_shelx_estimated_absorpt_t_min 0.566
_shelx_estimated_absorpt_t_max 0.875

loop_
_space_group_symop_operation_xyz
'x, y, z'
'-x, -y, -z'

loop_
_atom_site_label
_atom_site_type_symbol
_atom_site_fract_x
_atom_site_fract_y
_atom_site_fract_z
_atom_site_U_iso_or_equiv
_atom_site_adp_type
_atom_site_occupancy
_atom_site_site_symmetry_order
_atom_site_calc_flag
_atom_site_refinement_flags_posn
_atom_site_refinement_flags_adp
_atom_site_refinement_flags_occupancy
_atom_site_disorder_assembly
_atom_site_disorder_group
W1 W 0.20231(2) 0.49921(2) 0.90690(2) 0.01875(4) Uani 1 1 d . . . . .
C101 C 0.2156(4) 0.5348(2) 0.98409(17) 0.0286(10) Uani 1 1 d . . . . .
O101 O 0.2232(4) 0.55585(19) 1.02653(12) 0.0511(10) Uani 1 1 d . . . . .
C102 C -0.0030(4) 0.5468(2) 0.91067(17) 0.0277(10) Uani 1 1 d . . . . .
O102 O -0.1176(3) 0.57096(18) 0.91231(14) 0.0447(9) Uani 1 1 d . . . . .
C103 C 0.1767(4) 0.4641(2) 0.83166(17) 0.0251(9) Uani 1 1 d . . . . .
O103 O 0.1564(3) 0.44174(18) 0.79092(12) 0.0388(8) Uani 1 1 d . . . . .
C104 C 0.4065(5) 0.4473(2) 0.90408(16) 0.0280(10) Uani 1 1 d . . . . .
O104 O 0.5169(3) 0.41661(18) 0.90430(13) 0.0415(8) Uani 1 1 d . . . . .
C105 C 0.1696(5) 0.4011(3) 0.93469(18) 0.0345(11) Uani 1 1 d . . . . .
O105 O 0.1543(4) 0.34351(19) 0.94925(14) 0.0560(10) Uani 1 1 d . . . . .
P1 P 0.27305(10) 0.61791(6) 0.87552(4) 0.0181(2) Uani 1 1 d . . . . .
C10 C 0.4187(4) 0.6276(2) 0.83008(15) 0.0214(9) Uani 1 1 d . . . . .
C11 C 0.4520(4) 0.6005(2) 0.77758(16) 0.0264(10) Uani 1 1 d . . . . .
C111 C 0.3691(5) 0.5551(2) 0.75023(16) 0.0322(11) Uani 1 1 d . . . . .
H111 H 0.2974 0.5494 0.7763 0.039 Uiso 1 1 calc R U . . .
C112 C 0.3002(5) 0.5959(3) 0.7008(2) 0.0589(16) Uani 1 1 d . . . . .
H11A H 0.2441 0.6443 0.7114 0.071 Uiso 1 1 calc R U . . .
H11B H 0.2446 0.5663 0.6863 0.071 Uiso 1 1 calc R U . . .
H11C H 0.3685 0.6027 0.6735 0.071 Uiso 1 1 calc R U . . .
C113 C 0.4503(5) 0.4763(3) 0.7360(2) 0.0604(16) Uani 1 1 d . . . . .
H11D H 0.5223 0.4792 0.7093 0.073 Uiso 1 1 calc R U . . .
H11E H 0.3913 0.4486 0.7216 0.073 Uiso 1 1 calc R U . . .
H11F H 0.4888 0.4509 0.7682 0.073 Uiso 1 1 calc R U . . .
C12 C 0.5648(4) 0.6190(3) 0.74944(18) 0.0344(11) Uani 1 1 d . . . . .
H12 H 0.5896 0.6009 0.7130 0.041 Uiso 1 1 calc DR U . . .
C13 C 0.6419(4) 0.6622(3) 0.7719(2) 0.0367(12) Uani 1 1 d D . . . .
C131 C 0.7668(6) 0.6856(4) 0.7452(3) 0.0375(18) Uani 0.755(12) 1 d D U P A 1
H131 H 0.7847 0.7266 0.7648 0.045 Uiso 0.755(12) 1 calc R U P A 1
C132 C 0.7406(7) 0.7098(5) 0.6854(3) 0.047(2) Uani 0.755(12) 1 d D U P A 1
H13A H 0.8188 0.7245 0.6687 0.056 Uiso 0.755(12) 1 calc R U P A 1
H13B H 0.6621 0.7517 0.6842 0.056 Uiso 0.755(12) 1 calc R U P A 1
H13C H 0.7246 0.6682 0.6659 0.056 Uiso 0.755(12) 1 calc R U P A 1
C133 C 0.8884(10) 0.6175(8) 0.7464(7) 0.036(3) Uani 0.755(12) 1 d D U P A 1
H13D H 0.8653 0.5750 0.7308 0.044 Uiso 0.755(12) 1 calc R U P A 1
H13E H 0.9119 0.6057 0.7834 0.044 Uiso 0.755(12) 1 calc R U P A 1
H13F H 0.9648 0.6289 0.7257 0.044 Uiso 0.755(12) 1 calc R U P A 1
C13A C 0.7674(11) 0.6660(9) 0.7282(9) 0.0367(12) Uani 0.245(12) 1 d D U P A 2
H13G H 0.7562 0.6408 0.6958 0.044 Uiso 0.245(12) 1 calc DR U P A 2
C13B C 0.902(3) 0.625(2) 0.751(2) 0.032(8) Uani 0.245(12) 1 d D U P A 2
H13H H 0.9763 0.6318 0.7267 0.038 Uiso 0.245(12) 1 calc R U P A 2
H13I H 0.9054 0.5724 0.7556 0.038 Uiso 0.245(12) 1 calc R U P A 2
H13J H 0.9098 0.6460 0.7860 0.038 Uiso 0.245(12) 1 calc R U P A 2
C13C C 0.753(2) 0.7474(10) 0.7148(13) 0.062(8) Uani 0.245(12) 1 d D U P A 2
H13K H 0.7630 0.7737 0.7469 0.075 Uiso 0.245(12) 1 calc R U P A 2
H13L H 0.6638 0.7685 0.7015 0.075 Uiso 0.245(12) 1 calc R U P A 2
H13M H 0.8213 0.7529 0.6872 0.075 Uiso 0.245(12) 1 calc R U P A 2
C14 C 0.6069(4) 0.6883(2) 0.82459(19) 0.0335(11) Uani 1 1 d . . . . .
H14 H 0.6603 0.7176 0.8410 0.040 Uiso 1 1 calc R U . . .
C15 C 0.4950(4) 0.6721(2) 0.85375(17) 0.0263(10) Uani 1 1 d . . . . .
C151 C 0.4500(4) 0.7004(2) 0.91092(16) 0.0252(10) Uani 1 1 d . . . . .
C152 C 0.5444(4) 0.6539(3) 0.95243(17) 0.0370(12) Uani 1 1 d . . . . .
H15A H 0.5452 0.6014 0.9495 0.044 Uiso 1 1 calc R U . . .
H15B H 0.5118 0.6707 0.9886 0.044 Uiso 1 1 calc R U . . .
H15C H 0.6352 0.6604 0.9452 0.044 Uiso 1 1 calc R U . . .
C153 C 0.4442(5) 0.7845(2) 0.91589(18) 0.0356(11) Uani 1 1 d . . . . .
H15D H 0.5344 0.7924 0.9099 0.043 Uiso 1 1 calc R U . . .
H15E H 0.4082 0.8011 0.9517 0.043 Uiso 1 1 calc R U . . .
H15F H 0.3863 0.8129 0.8892 0.043 Uiso 1 1 calc R U . . .
C154 C 0.3076(4) 0.6872(2) 0.92144(15) 0.0205(9) Uani 1 1 d . . . . .
H154 H 0.2783 0.6824 0.9590 0.025 Uiso 1 1 calc R U . . .
C155 C 0.1966(4) 0.7205(2) 0.88364(15) 0.0204(9) Uani 1 1 d . . . . .
H155 H 0.2285 0.7496 0.8547 0.024 Uiso 1 1 calc R U . . .
C156 C 0.0506(4) 0.7575(2) 0.90330(17) 0.0235(9) Uani 1 1 d . . . . .
C157 C 0.0426(5) 0.8417(2) 0.9104(2) 0.0401(12) Uani 1 1 d . . . . .
H15G H 0.1058 0.8473 0.9365 0.048 Uiso 1 1 calc R U . . .
H15H H -0.0483 0.8671 0.9230 0.048 Uiso 1 1 calc R U . . .
H15I H 0.0654 0.8634 0.8760 0.048 Uiso 1 1 calc R U . . .
C158 C 0.0069(4) 0.7254(2) 0.95761(17) 0.0301(10) Uani 1 1 d . . . . .
H15J H 0.0256 0.6713 0.9557 0.036 Uiso 1 1 calc R U . . .
H15K H -0.0890 0.7457 0.9653 0.036 Uiso 1 1 calc R U . . .
H15L H 0.0568 0.7390 0.9861 0.036 Uiso 1 1 calc R U . . .
C159 C -0.0448(4) 0.7486(2) 0.85938(18) 0.0354(11) Uani 1 1 d . . . . .
H15M H -0.0156 0.7684 0.8253 0.042 Uiso 1 1 calc R U . . .
H15N H -0.1363 0.7759 0.8697 0.042 Uiso 1 1 calc R U . . .
H15O H -0.0422 0.6960 0.8557 0.042 Uiso 1 1 calc R U . . .
W2 W 0.29767(2) 0.64523(2) 0.50728(2) 0.02307(5) Uani 1 1 d . . . . .
C201 C 0.3146(4) 0.7549(3) 0.50194(17) 0.0335(11) Uani 1 1 d . . . . .
O306 O 0.3240(4) 0.8154(2) 0.50042(14) 0.0521(10) Uani 1 1 d . . . . .
C202 C 0.4362(4) 0.6111(2) 0.44323(16) 0.0269(10) Uani 1 1 d . . . . .
O307 O 0.5151(3) 0.58979(18) 0.40850(12) 0.0408(8) Uani 1 1 d . . . . .
C203 C 0.4538(5) 0.6177(3) 0.55575(16) 0.0363(12) Uani 1 1 d . . . . .
O308 O 0.5443(3) 0.6009(2) 0.58274(13) 0.0577(11) Uani 1 1 d . . . . .
C204 C 0.2659(4) 0.5389(3) 0.51297(16) 0.0286(10) Uani 1 1 d . . . . .
O309 O 0.2460(3) 0.48057(19) 0.51576(13) 0.0443(9) Uani 1 1 d . . . . .
C205 C 0.1683(4) 0.6745(3) 0.57459(18) 0.0375(12) Uani 1 1 d . . . . .
O310 O 0.1017(3) 0.6892(2) 0.61321(13) 0.0624(12) Uani 1 1 d . . . . .
P2 P 0.11884(10) 0.67072(6) 0.43730(4) 0.0186(2) Uani 1 1 d . . . . .
C20 C 0.1597(4) 0.6641(2) 0.36402(14) 0.0159(8) Uani 1 1 d . . . . .
C21 C 0.0898(4) 0.6176(2) 0.33979(15) 0.0170(8) Uani 1 1 d . . . . .
C211 C -0.0003(4) 0.5795(2) 0.37753(15) 0.0199(9) Uani 1 1 d . . . . .
C212 C -0.1393(4) 0.5841(2) 0.35498(16) 0.0271(10) Uani 1 1 d . . . . .
H21A H -0.1269 0.5575 0.3212 0.033 Uiso 1 1 calc R U . . .
H21B H -0.1847 0.6362 0.3488 0.033 Uiso 1 1 calc R U . . .
H21C H -0.1937 0.5617 0.3807 0.033 Uiso 1 1 calc R U . . .
C213 C 0.0740(4) 0.4968(2) 0.38775(16) 0.0295(10) Uani 1 1 d . . . . .
H21D H 0.0215 0.4744 0.4144 0.035 Uiso 1 1 calc R U . . .
H21E H 0.1621 0.4947 0.4010 0.035 Uiso 1 1 calc R U . . .
H21F H 0.0850 0.4696 0.3543 0.035 Uiso 1 1 calc R U . . .
C214 C -0.0172(4) 0.6218(2) 0.43127(15) 0.0185(8) Uani 1 1 d . . . . .
H214 H -0.0397 0.5946 0.4632 0.022 Uiso 1 1 calc R U . . .
C215 C -0.0687(4) 0.7066(2) 0.43264(14) 0.0184(8) Uani 1 1 d . . . . .
H215 H -0.0903 0.7271 0.3970 0.022 Uiso 1 1 calc R U . . .
C216 C -0.1718(4) 0.7481(2) 0.47612(16) 0.0247(9) Uani 1 1 d . . . . .
C217 C -0.1449(5) 0.8256(3) 0.4829(2) 0.0593(17) Uani 1 1 d . . . . .
H21G H -0.1519 0.8523 0.4485 0.071 Uiso 1 1 calc R U . . .
H21H H -0.0549 0.8199 0.4953 0.071 Uiso 1 1 calc R U . . .
H21I H -0.2109 0.8536 0.5091 0.071 Uiso 1 1 calc R U . . .
C218 C -0.1675(5) 0.7058(3) 0.53071(17) 0.0503(15) Uani 1 1 d . . . . .
H21J H -0.2277 0.7370 0.5572 0.060 Uiso 1 1 calc R U . . .
H21K H -0.0761 0.6940 0.5426 0.060 Uiso 1 1 calc R U . . .
H21L H -0.1959 0.6599 0.5267 0.060 Uiso 1 1 calc R U . . .
C219 C -0.3124(4) 0.7572(3) 0.45494(18) 0.0435(13) Uani 1 1 d . . . . .
H21M H -0.3802 0.7838 0.4811 0.052 Uiso 1 1 calc R U . . .
H21N H -0.3278 0.7082 0.4492 0.052 Uiso 1 1 calc R U . . .
H21O H -0.3181 0.7852 0.4211 0.052 Uiso 1 1 calc R U . . .
C22 C 0.1075(4) 0.6063(2) 0.28377(15) 0.0186(8) Uani 1 1 d . . . . .
H22 H 0.0592 0.5746 0.2670 0.022 Uiso 1 1 calc R U . . .
C23 C 0.1945(4) 0.6407(2) 0.25183(14) 0.0181(8) Uani 1 1 d . . . . .
C231 C 0.2142(4) 0.6296(2) 0.19073(14) 0.0228(9) Uani 1 1 d . . . . .
H231 H 0.2994 0.6410 0.1790 0.027 Uiso 1 1 calc R U . . .
C232 C 0.1019(5) 0.6856(3) 0.16164(17) 0.0409(12) Uani 1 1 d . . . . .
H23A H 0.0149 0.6760 0.1727 0.049 Uiso 1 1 calc R U . . .
H23B H 0.1181 0.6797 0.1229 0.049 Uiso 1 1 calc R U . . .
H23C H 0.1022 0.7363 0.1710 0.049 Uiso 1 1 calc R U . . .
C233 C 0.2215(4) 0.5492(2) 0.17325(16) 0.0291(10) Uani 1 1 d . . . . .
H23D H 0.2907 0.5144 0.1924 0.035 Uiso 1 1 calc R U . . .
H23E H 0.2436 0.5449 0.1347 0.035 Uiso 1 1 calc R U . . .
H23F H 0.1349 0.5375 0.1816 0.035 Uiso 1 1 calc R U . . .
C24 C 0.2605(4) 0.6875(2) 0.27704(15) 0.0190(8) Uani 1 1 d . . . . .
H24 H 0.3198 0.7116 0.2550 0.023 Uiso 1 1 calc R U . . .
C25 C 0.2450(4) 0.7011(2) 0.33254(15) 0.0192(9) Uani 1 1 d D . . . .
C251 C 0.3088(4) 0.7582(2) 0.35783(15) 0.0216(9) Uani 1 1 d D . . . .
H251 H 0.3283 0.7408 0.3944 0.026 Uiso 1 1 calc R U . . .
C252 C 0.4431(4) 0.7654(3) 0.32904(16) 0.0313(11) Uani 1 1 d D . . . .
H25A H 0.5032 0.7160 0.3247 0.038 Uiso 1 1 calc R U . . .
H25B H 0.4848 0.7957 0.3505 0.038 Uiso 1 1 calc R U . . .
H25C H 0.4259 0.7889 0.2939 0.038 Uiso 1 1 calc R U . . .
C253 C 0.2070(4) 0.8352(2) 0.36200(17) 0.0321(11) Uani 1 1 d D . . . .
H25D H 0.1851 0.8546 0.3261 0.039 Uiso 1 1 calc R U . . .
H25E H 0.2466 0.8696 0.3804 0.039 Uiso 1 1 calc R U . . .
H25F H 0.1253 0.8298 0.3822 0.039 Uiso 1 1 calc R U . . .
W3 W 0.53892(2) 0.15359(2) 0.88831(2) 0.02570(5) Uani 1 1 d . . . . .
C301 C 0.4382(5) 0.2552(3) 0.8557(2) 0.0401(12) Uani 1 1 d . . . . .
O301 O 0.3843(4) 0.3091(2) 0.83507(17) 0.0672(12) Uani 1 1 d . . . . .
C302 C 0.4141(5) 0.1683(3) 0.9584(2) 0.0449(14) Uani 1 1 d . . . . .
O302 O 0.3517(3) 0.1755(3) 0.99889(14) 0.0729(14) Uani 1 1 d . . . . .
C303 C 0.6632(5) 0.2017(3) 0.92665(19) 0.0444(13) Uani 1 1 d . . . . .
O303 O 0.7368(3) 0.2289(2) 0.94764(14) 0.0604(11) Uani 1 1 d . . . . .
C304 C 0.6310(5) 0.0490(3) 0.91795(18) 0.0403(12) Uani 1 1 d . . . . .
O304 O 0.6838(4) -0.0081(2) 0.93487(14) 0.0591(11) Uani 1 1 d . . . . .
C305 C 0.6765(4) 0.1420(2) 0.82310(17) 0.0255(9) Uani 1 1 d . . . . .
O305 O 0.7550(3) 0.13686(18) 0.78768(12) 0.0368(8) Uani 1 1 d . . . . .
P3 P 0.38816(10) 0.09936(6) 0.83119(4) 0.0180(2) Uani 1 1 d . . . . .
C30 C 0.4379(4) 0.0599(2) 0.76347(15) 0.0184(8) Uani 1 1 d . . . . .
C31 C 0.5559(4) 0.0055(2) 0.74748(16) 0.0245(9) Uani 1 1 d . . . . .
C311 C 0.6556(4) -0.0329(2) 0.78903(17) 0.0276(10) Uani 1 1 d . . . . .
H311 H 0.6568 0.0044 0.8156 0.033 Uiso 1 1 calc R U . . .
C312 C 0.6052(5) -0.0956(3) 0.81898(19) 0.0434(13) Uani 1 1 d . . . . .
H31A H 0.5158 -0.0753 0.8357 0.052 Uiso 1 1 calc R U . . .
H31B H 0.6666 -0.1173 0.8466 0.052 Uiso 1 1 calc R U . . .
H31C H 0.6011 -0.1339 0.7937 0.052 Uiso 1 1 calc R U . . .
C313 C 0.8027(4) -0.0610(3) 0.76553(19) 0.0427(13) Uani 1 1 d . . . . .
H31D H 0.8083 -0.1029 0.7420 0.051 Uiso 1 1 calc R U . . .
H31E H 0.8623 -0.0770 0.7948 0.051 Uiso 1 1 calc R U . . .
H31F H 0.8298 -0.0209 0.7451 0.051 Uiso 1 1 calc R U . . .
C32 C 0.5726(4) -0.0170(2) 0.69320(17) 0.0277(10) Uani 1 1 d . . . . .
H32 H 0.6542 -0.0533 0.6811 0.033 Uiso 1 1 calc R U . . .
C33 C 0.4728(4) 0.0122(2) 0.65584(16) 0.0271(10) Uani 1 1 d . . . . .
C331 C 0.4940(5) -0.0137(3) 0.59675(17) 0.0373(12) Uani 1 1 d . . . . .
H331 H 0.4089 0.0065 0.5803 0.045 Uiso 1 1 calc R U . . .
C332 C 0.5231(6) -0.0973(3) 0.5918(2) 0.0574(16) Uani 1 1 d . . . . .
H33A H 0.5224 -0.1100 0.5543 0.069 Uiso 1 1 calc R U . . .
H33B H 0.4545 -0.1159 0.6129 0.069 Uiso 1 1 calc R U . . .
H33C H 0.6111 -0.1200 0.6052 0.069 Uiso 1 1 calc R U . . .
C333 C 0.5990(5) 0.0200(3) 0.56519(18) 0.0476(14) Uani 1 1 d . . . . .
H33D H 0.6851 0.0039 0.5816 0.057 Uiso 1 1 calc R U . . .
H33E H 0.5696 0.0742 0.5658 0.057 Uiso 1 1 calc R U . . .
H33F H 0.6089 0.0033 0.5282 0.057 Uiso 1 1 calc R U . . .
C34 C 0.3573(4) 0.0650(2) 0.67315(16) 0.0270(10) Uani 1 1 d . . . . .
H34 H 0.2886 0.0854 0.6479 0.032 Uiso 1 1 calc R U . . .
C35 C 0.3387(4) 0.0893(2) 0.72651(16) 0.0215(9) Uani 1 1 d . . . . .
C351 C 0.2131(4) 0.1482(2) 0.74750(15) 0.0220(9) Uani 1 1 d . . . . .
C352 C 0.2232(4) 0.2263(2) 0.72687(16) 0.0323(11) Uani 1 1 d . . . . .
H35A H 0.3042 0.2372 0.7394 0.039 Uiso 1 1 calc R U . . .
H35B H 0.1446 0.2635 0.7405 0.039 Uiso 1 1 calc R U . . .
H35C H 0.2273 0.2275 0.6877 0.039 Uiso 1 1 calc R U . . .
C353 C 0.0803(4) 0.1324(3) 0.73049(17) 0.0381(12) Uani 1 1 d . . . . .
H35D H 0.0776 0.1360 0.6915 0.046 Uiso 1 1 calc R U . . .
H35E H 0.0041 0.1687 0.7468 0.046 Uiso 1 1 calc R U . . .
H35F H 0.0758 0.0824 0.7425 0.046 Uiso 1 1 calc R U . . .
C354 C 0.2173(4) 0.1450(2) 0.80955(15) 0.0203(9) Uani 1 1 d . . . . .
H354 H 0.1706 0.1902 0.8284 0.024 Uiso 1 1 calc R U . . .
C355 C 0.2244(4) 0.0715(2) 0.84047(15) 0.0183(8) Uani 1 1 d . . . . .
H355 H 0.2217 0.0314 0.8165 0.022 Uiso 1 1 calc R U . . .
C356 C 0.1429(4) 0.0661(2) 0.89416(15) 0.0223(9) Uani 1 1 d . . . . .
C357 C 0.2260(4) 0.0029(3) 0.92890(17) 0.0367(11) Uani 1 1 d . . . . .
H35G H 0.2518 -0.0428 0.9083 0.044 Uiso 1 1 calc R U . . .
H35H H 0.1720 -0.0050 0.9611 0.044 Uiso 1 1 calc R U . . .
H35I H 0.3065 0.0167 0.9392 0.044 Uiso 1 1 calc R U . . .
C358 C 0.0106(4) 0.0463(3) 0.88032(17) 0.0323(11) Uani 1 1 d . . . . .
H35J H -0.0410 0.0859 0.8581 0.039 Uiso 1 1 calc R U . . .
H35K H -0.0423 0.0409 0.9134 0.039 Uiso 1 1 calc R U . . .
H35L H 0.0320 -0.0003 0.8608 0.039 Uiso 1 1 calc R U . . .
C359 C 0.1042(4) 0.1399(2) 0.92549(17) 0.0323(11) Uani 1 1 d . . . . .
H35M H 0.1835 0.1596 0.9277 0.039 Uiso 1 1 calc R U . . .
H35N H 0.0692 0.1307 0.9616 0.039 Uiso 1 1 calc R U . . .
H35O H 0.0356 0.1760 0.9069 0.039 Uiso 1 1 calc R U . . .
C01 C 0.0541(10) 0.9875(5) 0.5746(4) 0.159(4) Uani 1 1 d . U . . .
H01A H 0.1334 0.9587 0.5546 0.159 Uiso 1 1 calc R U . . .
H01B H 0.0791 1.0253 0.5953 0.159 Uiso 1 1 calc R U . . .
H01C H -0.0130 1.0116 0.5496 0.159 Uiso 1 1 calc R U . . .
C02 C 0.0015(11) 0.9409(7) 0.6089(5) 0.151(4) Uani 1 1 d . U . . .
H02A H -0.0532 0.9173 0.5880 0.151 Uiso 1 1 calc R U . . .
H02B H -0.0593 0.9720 0.6353 0.151 Uiso 1 1 calc R U . . .
C03 C 0.0907(15) 0.8828(8) 0.6379(6) 0.205(6) Uani 1 1 d . U . . .
H03A H 0.0398 0.8461 0.6486 0.205 Uiso 1 1 calc R U . . .
H03B H 0.1618 0.8586 0.6120 0.205 Uiso 1 1 calc R U . . .
C04 C 0.1527(9) 0.8953(6) 0.6824(5) 0.127(4) Uani 1 1 d . U . . .
H04A H 0.0832 0.9216 0.7081 0.127 Uiso 1 1 calc R U . . .
H04B H 0.2094 0.9292 0.6717 0.127 Uiso 1 1 calc R U . . .
C05 C 0.2423(12) 0.8266(5) 0.7129(5) 0.156(4) Uani 1 1 d . U . . .
H05A H 0.1855 0.7947 0.7275 0.156 Uiso 1 1 calc R U . . .
H05B H 0.3091 0.7976 0.6874 0.156 Uiso 1 1 calc R U . . .
C06 C 0.3088(10) 0.8488(6) 0.7552(3) 0.139(4) Uani 1 1 d . U . . .
H06A H 0.3575 0.8852 0.7416 0.139 Uiso 1 1 calc R U . . .
H06B H 0.3718 0.8054 0.7696 0.139 Uiso 1 1 calc R U . . .
H06C H 0.2427 0.8710 0.7836 0.139 Uiso 1 1 calc R U . . .

loop_
_atom_site_aniso_label
_atom_site_aniso_U_11
_atom_site_aniso_U_22
_atom_site_aniso_U_33
_atom_site_aniso_U_23
_atom_site_aniso_U_13
_atom_site_aniso_U_12
W1 0.02037(9) 0.01816(9) 0.01815(8) -0.00043(6) 0.00259(7) -0.00645(7)
C101 0.036(3) 0.023(2) 0.025(2) 0.0021(19) 0.004(2) -0.007(2)
O101 0.091(3) 0.046(2) 0.0203(18) -0.0031(15) -0.0015(18) -0.023(2)
C102 0.027(2) 0.023(2) 0.034(3) -0.0044(19) 0.003(2) -0.010(2)
O102 0.0220(17) 0.037(2) 0.075(3) -0.0101(18) 0.0047(17) -0.0086(15)
C103 0.019(2) 0.024(2) 0.032(2) 0.0018(19) -0.0030(19) -0.0033(19)
O103 0.0382(19) 0.052(2) 0.0308(18) -0.0091(16) -0.0046(15) -0.0177(17)
C104 0.036(3) 0.025(2) 0.024(2) 0.0025(19) -0.003(2) -0.010(2)
O104 0.0229(17) 0.046(2) 0.049(2) 0.0016(16) -0.0010(16) 0.0032(16)
C105 0.035(3) 0.028(3) 0.042(3) 0.004(2) 0.005(2) -0.013(2)
O105 0.076(3) 0.031(2) 0.062(2) 0.0088(18) 0.015(2) -0.023(2)
P1 0.0174(5) 0.0184(6) 0.0184(5) 0.0004(4) -0.0001(4) -0.0047(4)
C10 0.016(2) 0.021(2) 0.024(2) 0.0101(17) 0.0029(17) -0.0018(17)
C11 0.027(2) 0.024(2) 0.024(2) 0.0088(18) 0.0032(19) 0.0003(19)
C111 0.040(3) 0.037(3) 0.017(2) -0.0020(19) 0.011(2) -0.007(2)
C112 0.053(3) 0.069(4) 0.060(4) 0.016(3) -0.019(3) -0.024(3)
C113 0.051(3) 0.052(4) 0.074(4) -0.026(3) -0.012(3) 0.002(3)
C12 0.032(3) 0.037(3) 0.026(2) 0.010(2) 0.008(2) 0.003(2)
C13 0.016(2) 0.041(3) 0.050(3) 0.023(2) 0.002(2) -0.004(2)
C131 0.033(3) 0.046(4) 0.032(4) -0.005(3) 0.016(3) -0.010(3)
C132 0.042(4) 0.068(6) 0.035(4) 0.005(3) 0.008(3) -0.026(4)
C133 0.024(4) 0.051(5) 0.039(6) -0.013(4) 0.009(4) -0.021(3)
C13A 0.016(2) 0.041(3) 0.050(3) 0.023(2) 0.002(2) -0.004(2)
C13B 0.024(9) 0.032(13) 0.038(16) -0.007(11) 0.004(10) -0.005(8)
C13C 0.042(12) 0.047(7) 0.09(2) 0.024(8) 0.030(12) -0.005(7)
C14 0.021(2) 0.034(3) 0.045(3) 0.014(2) -0.003(2) -0.008(2)
C15 0.018(2) 0.026(2) 0.035(3) 0.0097(19) -0.0023(19) -0.0065(19)
C151 0.019(2) 0.028(2) 0.033(2) 0.0072(19) -0.0103(19) -0.0128(19)
C152 0.025(2) 0.050(3) 0.039(3) 0.007(2) -0.014(2) -0.011(2)
C153 0.039(3) 0.035(3) 0.038(3) -0.003(2) -0.008(2) -0.019(2)
C154 0.021(2) 0.020(2) 0.021(2) -0.0007(17) -0.0014(17) -0.0053(18)
C155 0.019(2) 0.021(2) 0.023(2) 0.0013(17) -0.0014(17) -0.0094(18)
C156 0.014(2) 0.017(2) 0.038(3) 0.0015(18) -0.0023(18) -0.0018(17)
C157 0.037(3) 0.021(3) 0.058(3) -0.006(2) 0.005(2) 0.000(2)
C158 0.022(2) 0.027(3) 0.040(3) -0.008(2) 0.007(2) -0.0036(19)
C159 0.024(2) 0.031(3) 0.048(3) 0.002(2) -0.008(2) 0.001(2)
W2 0.01709(8) 0.03688(11) 0.01532(8) 0.00061(7) -0.00236(7) -0.00645(8)
C201 0.029(2) 0.047(3) 0.025(2) -0.008(2) -0.004(2) -0.007(2)
O306 0.065(3) 0.045(2) 0.055(2) -0.0119(18) 0.0022(19) -0.029(2)
C202 0.021(2) 0.042(3) 0.018(2) 0.0060(19) -0.0081(18) -0.008(2)
O307 0.0320(18) 0.058(2) 0.0274(18) 0.0008(16) 0.0052(15) -0.0024(17)
C203 0.029(3) 0.066(4) 0.015(2) 0.001(2) -0.004(2) -0.013(3)
O308 0.0298(19) 0.108(3) 0.032(2) 0.008(2) -0.0120(16) -0.010(2)
C204 0.020(2) 0.040(3) 0.025(2) 0.009(2) -0.0037(18) -0.007(2)
O309 0.048(2) 0.041(2) 0.046(2) 0.0143(17) -0.0050(17) -0.0165(18)
C205 0.023(2) 0.065(4) 0.023(2) -0.002(2) -0.003(2) -0.007(2)
O310 0.037(2) 0.117(4) 0.026(2) -0.010(2) 0.0029(17) -0.004(2)
P2 0.0160(5) 0.0259(6) 0.0140(5) -0.0006(4) -0.0009(4) -0.0055(5)
C20 0.0125(18) 0.020(2) 0.0138(19) 0.0002(15) -0.0042(15) -0.0008(16)
C21 0.0128(18) 0.014(2) 0.021(2) -0.0013(16) 0.0013(16) 0.0025(16)
C211 0.023(2) 0.020(2) 0.019(2) -0.0017(16) 0.0015(17) -0.0105(18)
C212 0.029(2) 0.037(3) 0.021(2) -0.0043(19) 0.0002(18) -0.020(2)
C213 0.037(3) 0.024(2) 0.027(2) -0.0033(19) 0.001(2) -0.009(2)
C214 0.018(2) 0.024(2) 0.016(2) 0.0015(16) -0.0003(16) -0.0102(18)
C215 0.0142(19) 0.029(2) 0.0129(19) -0.0004(16) -0.0012(16) -0.0059(17)
C216 0.018(2) 0.032(3) 0.023(2) -0.0088(18) 0.0016(18) -0.0041(19)
C217 0.054(3) 0.053(4) 0.074(4) -0.042(3) 0.028(3) -0.021(3)
C218 0.033(3) 0.079(4) 0.024(3) -0.004(3) 0.006(2) 0.013(3)
C219 0.022(2) 0.063(4) 0.039(3) -0.014(2) 0.003(2) 0.003(2)
C22 0.021(2) 0.018(2) 0.017(2) -0.0020(16) -0.0012(16) -0.0047(17)
C23 0.0152(19) 0.021(2) 0.015(2) -0.0024(16) -0.0003(16) 0.0011(17)
C231 0.025(2) 0.030(2) 0.013(2) -0.0020(17) 0.0024(17) -0.0078(19)
C232 0.052(3) 0.041(3) 0.021(2) 0.003(2) -0.001(2) 0.004(3)
C233 0.035(3) 0.031(3) 0.020(2) -0.0049(18) 0.0027(19) -0.007(2)
C24 0.0147(19) 0.023(2) 0.019(2) 0.0026(17) 0.0003(16) -0.0044(17)
C25 0.0119(18) 0.026(2) 0.019(2) 0.0002(17) -0.0022(16) -0.0024(17)
C251 0.024(2) 0.026(2) 0.019(2) 0.0032(17) -0.0071(17) -0.0118(19)
C252 0.028(2) 0.041(3) 0.031(2) 0.002(2) -0.005(2) -0.021(2)
C253 0.036(3) 0.028(3) 0.036(3) -0.004(2) -0.010(2) -0.013(2)
W3 0.01803(9) 0.03831(11) 0.02206(9) -0.00809(8) -0.00227(7) -0.00813(8)
C301 0.035(3) 0.034(3) 0.055(3) -0.020(2) -0.007(2) -0.010(2)
O301 0.079(3) 0.026(2) 0.090(3) -0.010(2) -0.022(2) 0.004(2)
C302 0.027(3) 0.079(4) 0.036(3) -0.018(3) -0.006(2) -0.023(3)
O302 0.038(2) 0.154(4) 0.033(2) -0.036(2) 0.0073(18) -0.034(3)
C303 0.036(3) 0.068(4) 0.034(3) -0.022(3) 0.003(2) -0.021(3)
O303 0.041(2) 0.105(3) 0.049(2) -0.033(2) 0.0009(18) -0.042(2)
C304 0.032(3) 0.062(4) 0.027(3) 0.005(2) -0.013(2) -0.009(3)
O304 0.058(3) 0.065(3) 0.049(2) 0.020(2) -0.021(2) -0.004(2)
C305 0.024(2) 0.022(2) 0.030(2) -0.0011(19) -0.004(2) -0.0054(19)
O305 0.0308(17) 0.050(2) 0.0286(18) 0.0060(15) 0.0036(15) -0.0096(16)
P3 0.0148(5) 0.0210(6) 0.0170(5) -0.0020(4) -0.0008(4) -0.0020(4)
C30 0.020(2) 0.020(2) 0.017(2) -0.0018(16) -0.0015(16) -0.0079(17)
C31 0.022(2) 0.022(2) 0.029(2) -0.0032(18) 0.0035(19) -0.0039(18)
C311 0.022(2) 0.026(2) 0.030(2) -0.0048(19) 0.0014(19) 0.0043(19)
C312 0.036(3) 0.032(3) 0.056(3) 0.013(2) -0.001(2) 0.003(2)
C313 0.023(2) 0.050(3) 0.045(3) -0.001(2) 0.004(2) 0.008(2)
C32 0.027(2) 0.021(2) 0.032(2) -0.0094(19) 0.008(2) -0.0015(19)
C33 0.031(2) 0.033(3) 0.020(2) -0.0117(19) 0.0036(19) -0.012(2)
C331 0.038(3) 0.050(3) 0.025(2) -0.014(2) 0.002(2) -0.011(2)
C332 0.083(4) 0.055(4) 0.039(3) -0.026(3) 0.014(3) -0.026(3)
C333 0.060(3) 0.064(4) 0.024(3) -0.008(2) 0.006(2) -0.026(3)
C34 0.025(2) 0.039(3) 0.018(2) -0.0032(19) -0.0016(18) -0.011(2)
C35 0.018(2) 0.024(2) 0.023(2) -0.0028(17) 0.0025(17) -0.0082(18)
C351 0.0147(19) 0.031(2) 0.017(2) 0.0014(17) -0.0030(16) 0.0008(18)
C352 0.030(2) 0.034(3) 0.027(2) 0.006(2) 0.005(2) 0.000(2)
C353 0.023(2) 0.064(4) 0.026(2) -0.009(2) -0.003(2) -0.006(2)
C354 0.0133(19) 0.021(2) 0.025(2) -0.0014(17) -0.0016(17) -0.0005(17)
C355 0.0154(19) 0.018(2) 0.022(2) -0.0047(16) -0.0017(16) -0.0040(17)
C356 0.021(2) 0.024(2) 0.023(2) 0.0023(18) -0.0019(18) -0.0092(18)
C357 0.033(3) 0.044(3) 0.030(3) 0.010(2) -0.001(2) -0.006(2)
C358 0.027(2) 0.037(3) 0.035(3) 0.004(2) -0.001(2) -0.011(2)
C359 0.029(2) 0.040(3) 0.028(2) -0.005(2) 0.006(2) -0.010(2)
C01 0.130(9) 0.110(8) 0.209(12) 0.002(7) 0.040(8) 0.010(6)
C02 0.121(9) 0.159(11) 0.169(11) -0.009(8) -0.002(7) -0.025(7)
C03 0.185(14) 0.158(12) 0.226(15) -0.031(11) 0.035(11) 0.041(10)
C04 0.058(5) 0.121(8) 0.196(11) -0.016(8) -0.002(6) -0.008(5)
C05 0.182(11) 0.076(7) 0.201(12) 0.007(8) 0.042(9) -0.032(7)
C06 0.152(9) 0.189(11) 0.100(7) 0.066(7) -0.057(6) -0.082(8)

loop_
_atom_type_symbol
_atom_type_description
_atom_type_scat_dispersion_real
_atom_type_scat_dispersion_imag
_atom_type_scat_source
C C 0.0033 0.0016 'International Tables Vol C Tables 4.2.6.8 and 6.1.1.4'
H H 0.0000 0.0000 'International Tables Vol C Tables 4.2.6.8 and 6.1.1.4'
O O 0.0106 0.0060 'International Tables Vol C Tables 4.2.6.8 and 6.1.1.4'
P P 0.1023 0.0942 'International Tables Vol C Tables 4.2.6.8 and 6.1.1.4'
W W -0.8490 6.8722 'International Tables Vol C Tables 4.2.6.8 and 6.1.1.4'

loop_
_geom_angle_atom_site_label_1
_geom_angle_atom_site_label_2
_geom_angle_atom_site_label_3
_geom_angle
_geom_angle_site_symmetry_1
_geom_angle_site_symmetry_3
_geom_angle_publ_flag
C105 W1 C103 86.44(18) . . ?
C105 W1 C102 90.64(17) . . ?
C103 W1 C102 86.20(16) . . ?
C105 W1 C101 92.04(18) . . ?
C103 W1 C101 176.40(17) . . ?
C102 W1 C101 90.56(17) . . ?
C105 W1 C104 87.04(17) . . ?
C103 W1 C104 93.50(16) . . ?
C102 W1 C104 177.67(17) . . ?
C101 W1 C104 89.68(17) . . ?
C105 W1 P1 172.98(13) . . ?
C103 W1 P1 96.45(12) . . ?
C102 W1 P1 95.92(12) . . ?
C101 W1 P1 85.43(12) . . ?
C104 W1 P1 86.41(12) . . ?
O101 C101 W1 178.7(4) . . ?
O102 C102 W1 177.7(4) . . ?
O103 C103 W1 175.5(4) . . ?
O104 C104 W1 176.8(4) . . ?
O105 C105 W1 177.5(4) . . ?
C154 P1 C10 90.14(19) . . ?
C154 P1 C155 48.18(16) . . ?
C10 P1 C155 96.43(18) . . ?
C154 P1 W1 124.24(13) . . ?
C10 P1 W1 128.94(13) . . ?
C155 P1 W1 134.44(13) . . ?
C11 C10 C15 121.2(4) . . ?
C11 C10 P1 127.6(3) . . ?
C15 C10 P1 111.2(3) . . ?
C10 C11 C12 117.1(4) . . ?
C10 C11 C111 122.4(4) . . ?
C12 C11 C111 120.4(4) . . ?
C113 C111 C11 112.8(4) . . ?
C113 C111 C112 111.1(4) . . ?
C11 C111 C112 112.6(4) . . ?
C113 C111 H111 106.6 . . ?
C11 C111 H111 106.6 . . ?
C112 C111 H111 106.6 . . ?
C111 C112 H11A 109.5 . . ?
C111 C112 H11B 109.5 . . ?
H11A C112 H11B 109.5 . . ?
C111 C112 H11C 109.5 . . ?
H11A C112 H11C 109.5 . . ?
H11B C112 H11C 109.5 . . ?
C111 C113 H11D 109.5 . . ?
C111 C113 H11E 109.5 . . ?
H11D C113 H11E 109.5 . . ?
C111 C113 H11F 109.5 . . ?
H11D C113 H11F 109.5 . . ?
H11E C113 H11F 109.5 . . ?
C13 C12 C11 122.8(4) . . ?
C13 C12 H12 118.6 . . ?
C11 C12 H12 118.6 . . ?
C12 C13 C14 118.8(4) . . ?
C12 C13 C131 127.4(5) . . ?
C14 C13 C131 113.8(5) . . ?
C12 C13 C13A 107.5(7) . . ?
C14 C13 C13A 133.5(8) . . ?
C133 C131 C13 108.2(7) . . ?
C133 C131 C132 108.9(9) . . ?
C13 C131 C132 109.5(5) . . ?
C133 C131 H131 110.1 . . ?
C13 C131 H131 110.1 . . ?
C132 C131 H131 110.1 . . ?
C131 C132 H13A 109.5 . . ?
C131 C132 H13B 109.5 . . ?
H13A C132 H13B 109.5 . . ?
C131 C132 H13C 109.5 . . ?
H13A C132 H13C 109.5 . . ?
H13B C132 H13C 109.5 . . ?
C131 C133 H13D 109.5 . . ?
C131 C133 H13E 109.5 . . ?
H13D C133 H13E 109.5 . . ?
C131 C133 H13F 109.5 . . ?
H13D C133 H13F 109.5 . . ?
H13E C133 H13F 109.5 . . ?
C13C C13A C13B 116(2) . . ?
C13C C13A C13 105.9(14) . . ?
C13B C13A C13 110(2) . . ?
C13C C13A H13G 108.4 . . ?
C13B C13A H13G 108.4 . . ?
C13 C13A H13G 108.4 . . ?
C13A C13B H13H 109.5 . . ?
C13A C13B H13I 109.5 . . ?
H13H C13B H13I 109.5 . . ?
C13A C13B H13J 109.5 . . ?
H13H C13B H13J 109.5 . . ?
H13I C13B H13J 109.5 . . ?
C13A C13C H13K 109.5 . . ?
C13A C13C H13L 109.5 . . ?
H13K C13C H13L 109.5 . . ?
C13A C13C H13M 109.5 . . ?
H13K C13C H13M 109.5 . . ?
H13L C13C H13M 109.5 . . ?
C13 C14 C15 120.3(4) . . ?
C13 C14 H14 119.9 . . ?
C15 C14 H14 119.9 . . ?
C14 C15 C10 119.7(4) . . ?
C14 C15 C151 122.7(4) . . ?
C10 C15 C151 117.6(3) . . ?
C15 C151 C154 105.0(3) . . ?
C15 C151 C153 112.1(3) . . ?
C154 C151 C153 109.9(3) . . ?
C15 C151 C152 110.4(3) . . ?
C154 C151 C152 108.9(3) . . ?
C153 C151 C152 110.3(3) . . ?
C151 C152 H15A 109.5 . . ?
C151 C152 H15B 109.5 . . ?
H15A C152 H15B 109.5 . . ?
C151 C152 H15C 109.5 . . ?
H15A C152 H15C 109.5 . . ?
H15B C152 H15C 109.5 . . ?
C151 C153 H15D 109.5 . . ?
C151 C153 H15E 109.5 . . ?
H15D C153 H15E 109.5 . . ?
C151 C153 H15F 109.5 . . ?
H15D C153 H15F 109.5 . . ?
H15E C153 H15F 109.5 . . ?
C155 C154 C151 120.5(3) . . ?
C155 C154 P1 66.8(2) . . ?
C151 C154 P1 112.8(3) . . ?
C155 C154 H154 115.8 . . ?
C151 C154 H154 115.8 . . ?
P1 C154 H154 115.8 . . ?
C154 C155 C156 123.4(3) . . ?
C154 C155 P1 65.0(2) . . ?
C156 C155 P1 126.8(3) . . ?
C154 C155 H155 111.4 . . ?
C156 C155 H155 111.4 . . ?
P1 C155 H155 111.4 . . ?
C155 C156 C158 113.4(3) . . ?
C155 C156 C159 108.6(3) . . ?
C158 C156 C159 110.2(3) . . ?
C155 C156 C157 106.9(3) . . ?
C158 C156 C157 108.4(3) . . ?
C159 C156 C157 109.3(3) . . ?
C156 C157 H15G 109.5 . . ?
C156 C157 H15H 109.5 . . ?
H15G C157 H15H 109.5 . . ?
C156 C157 H15I 109.5 . . ?
H15G C157 H15I 109.5 . . ?
H15H C157 H15I 109.5 . . ?
C156 C158 H15J 109.5 . . ?
C156 C158 H15K 109.5 . . ?
H15J C158 H15K 109.5 . . ?
C156 C158 H15L 109.5 . . ?
H15J C158 H15L 109.5 . . ?
H15K C158 H15L 109.5 . . ?
C156 C159 H15M 109.5 . . ?
C156 C159 H15N 109.5 . . ?
H15M C159 H15N 109.5 . . ?
C156 C159 H15O 109.5 . . ?
H15M C159 H15O 109.5 . . ?
H15N C159 H15O 109.5 . . ?
C203 W2 C204 92.21(18) . . ?
C203 W2 C205 89.10(17) . . ?
C204 W2 C205 89.29(18) . . ?
C203 W2 C202 87.35(16) . . ?
C204 W2 C202 89.22(17) . . ?
C205 W2 C202 176.10(17) . . ?
C203 W2 C201 90.92(19) . . ?
C204 W2 C201 175.88(17) . . ?
C205 W2 C201 88.09(19) . . ?
C202 W2 C201 93.59(17) . . ?
C203 W2 P2 173.14(13) . . ?
C204 W2 P2 85.74(11) . . ?
C205 W2 P2 97.42(12) . . ?
C202 W2 P2 86.07(11) . . ?
C201 W2 P2 91.44(12) . . ?
O306 C201 W2 178.2(4) . . ?
O307 C202 W2 177.6(4) . . ?
O308 C203 W2 178.7(4) . . ?
O309 C204 W2 178.7(4) . . ?
O310 C205 W2 176.8(4) . . ?
C20 P2 C214 90.70(17) . . ?
C20 P2 C215 96.02(16) . . ?
C214 P2 C215 48.23(16) . . ?
C20 P2 W2 123.42(12) . . ?
C214 P2 W2 127.00(13) . . ?
C215 P2 W2 140.30(12) . . ?
C21 C20 C25 120.9(3) . . ?
C21 C20 P2 111.4(3) . . ?
C25 C20 P2 127.6(3) . . ?
C22 C21 C20 119.6(3) . . ?
C22 C21 C211 123.3(3) . . ?
C20 C21 C211 117.1(3) . . ?
C212 C211 C21 112.5(3) . . ?
C212 C211 C214 110.5(3) . . ?
C21 C211 C214 105.1(3) . . ?
C212 C211 C213 110.4(3) . . ?
C21 C211 C213 109.6(3) . . ?
C214 C211 C213 108.6(3) . . ?
C211 C212 H21A 109.5 . . ?
C211 C212 H21B 109.5 . . ?
H21A C212 H21B 109.5 . . ?
C211 C212 H21C 109.5 . . ?
H21A C212 H21C 109.5 . . ?
H21B C212 H21C 109.5 . . ?
C211 C213 H21D 109.5 . . ?
C211 C213 H21E 109.5 . . ?
H21D C213 H21E 109.5 . . ?
C211 C213 H21F 109.5 . . ?
H21D C213 H21F 109.5 . . ?
H21E C213 H21F 109.5 . . ?
C215 C214 C211 120.9(3) . . ?
C215 C214 P2 66.9(2) . . ?
C211 C214 P2 111.5(2) . . ?
C215 C214 H214 116.0 . . ?
C211 C214 H214 116.0 . . ?
P2 C214 H214 116.0 . . ?
C214 C215 C216 123.7(3) . . ?
C214 C215 P2 64.84(19) . . ?
C216 C215 P2 127.6(3) . . ?
C214 C215 H215 111.1 . . ?
C216 C215 H215 111.1 . . ?
P2 C215 H215 111.1 . . ?
C219 C216 C217 109.5(4) . . ?
C219 C216 C215 107.1(3) . . ?
C217 C216 C215 107.9(3) . . ?
C219 C216 C218 108.2(4) . . ?
C217 C216 C218 110.5(4) . . ?
C215 C216 C218 113.5(3) . . ?
C216 C217 H21G 109.5 . . ?
C216 C217 H21H 109.5 . . ?
H21G C217 H21H 109.5 . . ?
C216 C217 H21I 109.5 . . ?
H21G C217 H21I 109.5 . . ?
H21H C217 H21I 109.5 . . ?
C216 C218 H21J 109.5 . . ?
C216 C218 H21K 109.5 . . ?
H21J C218 H21K 109.5 . . ?
C216 C218 H21L 109.5 . . ?
H21J C218 H21L 109.5 . . ?
H21K C218 H21L 109.5 . . ?
C216 C219 H21M 109.5 . . ?
C216 C219 H21N 109.5 . . ?
H21M C219 H21N 109.5 . . ?
C216 C219 H21O 109.5 . . ?
H21M C219 H21O 109.5 . . ?
H21N C219 H21O 109.5 . . ?
C23 C22 C21 120.6(3) . . ?
C23 C22 H22 119.7 . . ?
C21 C22 H22 119.7 . . ?
C24 C23 C22 118.3(3) . . ?
C24 C23 C231 120.3(3) . . ?
C22 C23 C231 121.3(3) . . ?
C23 C231 C233 114.0(3) . . ?
C23 C231 C232 110.3(3) . . ?
C233 C231 C232 110.2(3) . . ?
C23 C231 H231 107.4 . . ?
C233 C231 H231 107.4 . . ?
C232 C231 H231 107.4 . . ?
C231 C232 H23A 109.5 . . ?
C231 C232 H23B 109.5 . . ?
H23A C232 H23B 109.5 . . ?
C231 C232 H23C 109.5 . . ?
H23A C232 H23C 109.5 . . ?
H23B C232 H23C 109.5 . . ?
C231 C233 H23D 109.5 . . ?
C231 C233 H23E 109.5 . . ?
H23D C233 H23E 109.5 . . ?
C231 C233 H23F 109.5 . . ?
H23D C233 H23F 109.5 . . ?
H23E C233 H23F 109.5 . . ?
C23 C24 C25 123.2(3) . . ?
C23 C24 H24 118.4 . . ?
C25 C24 H24 118.4 . . ?
C24 C25 C20 117.3(3) . . ?
C24 C25 C251 121.6(3) . . ?
C20 C25 C251 120.9(3) . . ?
C25 C251 C252 114.1(3) . . ?
C25 C251 C253 110.5(3) . . ?
C252 C251 C253 110.9(3) . . ?
C25 C251 H251 107.0 . . ?
C252 C251 H251 107.0 . . ?
C253 C251 H251 107.0 . . ?
C251 C252 H25A 109.5 . . ?
C251 C252 H25B 109.5 . . ?
H25A C252 H25B 109.5 . . ?
C251 C252 H25C 109.5 . . ?
H25A C252 H25C 109.5 . . ?
H25B C252 H25C 109.5 . . ?
C251 C253 H25D 109.5 . . ?
C251 C253 H25E 109.5 . . ?
H25D C253 H25E 109.5 . . ?
C251 C253 H25F 109.5 . . ?
H25D C253 H25F 109.5 . . ?
H25E C253 H25F 109.5 . . ?
C303 W3 C305 87.29(17) . . ?
C303 W3 C304 91.7(2) . . ?
C305 W3 C304 91.44(17) . . ?
C303 W3 C301 92.1(2) . . ?
C305 W3 C301 88.59(18) . . ?
C304 W3 C301 176.15(18) . . ?
C303 W3 C302 87.22(18) . . ?
C305 W3 C302 174.42(16) . . ?
C304 W3 C302 87.7(2) . . ?
C301 W3 C302 92.6(2) . . ?
C303 W3 P3 174.23(15) . . ?
C305 W3 P3 88.11(12) . . ?
C304 W3 P3 91.86(13) . . ?
C301 W3 P3 84.29(13) . . ?
C302 W3 P3 97.43(12) . . ?
O301 C301 W3 176.1(4) . . ?
O302 C302 W3 176.0(4) . . ?
O303 C303 W3 178.4(4) . . ?
O304 C304 W3 178.5(5) . . ?
O305 C305 W3 177.8(4) . . ?
C30 P3 C354 90.72(17) . . ?
C30 P3 C355 97.05(17) . . ?
C354 P3 C355 48.43(16) . . ?
C30 P3 W3 124.76(13) . . ?
C354 P3 W3 128.17(13) . . ?
C355 P3 W3 137.56(12) . . ?
C35 C30 C31 120.8(3) . . ?
C35 C30 P3 111.5(3) . . ?
C31 C30 P3 127.7(3) . . ?
C30 C31 C32 117.9(4) . . ?
C30 C31 C311 120.7(4) . . ?
C32 C31 C311 121.2(4) . . ?
C31 C311 C312 110.6(4) . . ?
C31 C311 C313 114.1(3) . . ?
C312 C311 C313 111.5(4) . . ?
C31 C311 H311 106.7 . . ?
C312 C311 H311 106.7 . . ?
C313 C311 H311 106.7 . . ?
C311 C312 H31A 109.5 . . ?
C311 C312 H31B 109.5 . . ?
H31A C312 H31B 109.5 . . ?
C311 C312 H31C 109.5 . . ?
H31A C312 H31C 109.5 . . ?
H31B C312 H31C 109.5 . . ?
C311 C313 H31D 109.5 . . ?
C311 C313 H31E 109.5 . . ?
H31D C313 H31E 109.5 . . ?
C311 C313 H31F 109.5 . . ?
H31D C313 H31F 109.5 . . ?
H31E C313 H31F 109.5 . . ?
C31 C32 C33 121.5(4) . . ?
C31 C32 H32 119.2 . . ?
C33 C32 H32 119.2 . . ?
C34 C33 C32 119.0(4) . . ?
C34 C33 C331 120.8(4) . . ?
C32 C33 C331 120.3(4) . . ?
C332 C331 C333 112.7(4) . . ?
C332 C331 C33 112.9(4) . . ?
C333 C331 C33 111.5(4) . . ?
C332 C331 H331 106.3 . . ?
C333 C331 H331 106.3 . . ?
C33 C331 H331 106.3 . . ?
C331 C332 H33A 109.5 . . ?
C331 C332 H33B 109.5 . . ?
H33A C332 H33B 109.5 . . ?
C331 C332 H33C 109.5 . . ?
H33A C332 H33C 109.5 . . ?
H33B C332 H33C 109.5 . . ?
C331 C333 H33D 109.5 . . ?
C331 C333 H33E 109.5 . . ?
H33D C333 H33E 109.5 . . ?
C331 C333 H33F 109.5 . . ?
H33D C333 H33F 109.5 . . ?
H33E C333 H33F 109.5 . . ?
C33 C34 C35 120.9(4) . . ?
C33 C34 H34 119.6 . . ?
C35 C34 H34 119.6 . . ?
C34 C35 C30 119.9(4) . . ?
C34 C35 C351 122.8(4) . . ?
C30 C35 C351 117.3(3) . . ?
C352 C351 C35 109.5(3) . . ?
C352 C351 C354 109.2(3) . . ?
C35 C351 C354 105.6(3) . . ?
C352 C351 C353 109.7(3) . . ?
C35 C351 C353 112.5(3) . . ?
C354 C351 C353 110.2(3) . . ?
C351 C352 H35A 109.5 . . ?
C351 C352 H35B 109.5 . . ?
H35A C352 H35B 109.5 . . ?
C351 C352 H35C 109.5 . . ?
H35A C352 H35C 109.5 . . ?
H35B C352 H35C 109.5 . . ?
C351 C353 H35D 109.5 . . ?
C351 C353 H35E 109.5 . . ?
H35D C353 H35E 109.5 . . ?
C351 C353 H35F 109.5 . . ?
H35D C353 H35F 109.5 . . ?
H35E C353 H35F 109.5 . . ?
C355 C354 C351 120.5(3) . . ?
C355 C354 P3 66.3(2) . . ?
C351 C354 P3 111.6(3) . . ?
C355 C354 H354 116.1 . . ?
C351 C354 H354 116.1 . . ?
P3 C354 H354 116.1 . . ?
C354 C355 C356 123.0(3) . . ?
C354 C355 P3 65.2(2) . . ?
C356 C355 P3 126.8(3) . . ?
C354 C355 H355 111.4 . . ?
C356 C355 H355 111.4 . . ?
P3 C355 H355 111.4 . . ?
C357 C356 C355 108.5(3) . . ?
C357 C356 C359 110.4(3) . . ?
C355 C356 C359 113.4(3) . . ?
C357 C356 C358 109.7(3) . . ?
C355 C356 C358 107.1(3) . . ?
C359 C356 C358 107.7(3) . . ?
C356 C357 H35G 109.5 . . ?
C356 C357 H35H 109.5 . . ?
H35G C357 H35H 109.5 . . ?
C356 C357 H35I 109.5 . . ?
H35G C357 H35I 109.5 . . ?
H35H C357 H35I 109.5 . . ?
C356 C358 H35J 109.5 . . ?
C356 C358 H35K 109.5 . . ?
H35J C358 H35K 109.5 . . ?
C356 C358 H35L 109.5 . . ?
H35J C358 H35L 109.5 . . ?
H35K C358 H35L 109.5 . . ?
C356 C359 H35M 109.5 . . ?
C356 C359 H35N 109.5 . . ?
H35M C359 H35N 109.5 . . ?
C356 C359 H35O 109.5 . . ?
H35M C359 H35O 109.5 . . ?
H35N C359 H35O 109.5 . . ?
C02 C01 H01A 109.5 . . ?
C02 C01 H01B 109.5 . . ?
H01A C01 H01B 109.5 . . ?
C02 C01 H01C 109.5 . . ?
H01A C01 H01C 109.5 . . ?
H01B C01 H01C 109.5 . . ?
C01 C02 C03 119.6(12) . . ?
C01 C02 H02A 107.4 . . ?
C03 C02 H02A 107.4 . . ?
C01 C02 H02B 107.4 . . ?
C03 C02 H02B 107.4 . . ?
H02A C02 H02B 106.9 . . ?
C04 C03 C02 123.4(14) . . ?
C04 C03 H03A 106.5 . . ?
C02 C03 H03A 106.5 . . ?
C04 C03 H03B 106.5 . . ?
C02 C03 H03B 106.5 . . ?
H03A C03 H03B 106.5 . . ?
C03 C04 C05 119.0(12) . . ?
C03 C04 H04A 107.6 . . ?
C05 C04 H04A 107.6 . . ?
C03 C04 H04B 107.6 . . ?
C05 C04 H04B 107.6 . . ?
H04A C04 H04B 107.0 . . ?
C06 C05 C04 112.4(9) . . ?
C06 C05 H05A 109.1 . . ?
C04 C05 H05A 109.1 . . ?
C06 C05 H05B 109.1 . . ?
C04 C05 H05B 109.1 . . ?
H05A C05 H05B 107.9 . . ?
C05 C06 H06A 109.5 . . ?
C05 C06 H06B 109.5 . . ?
H06A C06 H06B 109.5 . . ?
C05 C06 H06C 109.5 . . ?
H06A C06 H06C 109.5 . . ?
H06B C06 H06C 109.5 . . ?

loop_
_geom_bond_atom_site_label_1
_geom_bond_atom_site_label_2
_geom_bond_distance
_geom_bond_site_symmetry_2
_geom_bond_publ_flag
W1 C105 1.991(5) . ?
W1 C103 2.029(4) . ?
W1 C102 2.045(4) . ?
W1 C101 2.047(4) . ?
W1 C104 2.050(5) . ?
W1 P1 2.5254(10) . ?
C101 O101 1.136(5) . ?
C102 O102 1.134(5) . ?
C103 O103 1.142(5) . ?
C104 O104 1.122(5) . ?
C105 O105 1.142(5) . ?
P1 C154 1.829(4) . ?
P1 C10 1.832(4) . ?
P1 C155 1.854(4) . ?
C10 C11 1.388(5) . ?
C10 C15 1.409(6) . ?
C11 C12 1.403(5) . ?
C11 C111 1.512(6) . ?
C111 C113 1.510(6) . ?
C111 C112 1.522(6) . ?
C111 H111 0.9600 . ?
C112 H11A 0.9600 . ?
C112 H11B 0.9600 . ?
C112 H11C 0.9600 . ?
C113 H11D 0.9600 . ?
C113 H11E 0.9600 . ?
C113 H11F 0.9600 . ?
C12 C13 1.385(6) . ?
C12 H12 0.9600 . ?
C13 C14 1.388(6) . ?
C13 C131 1.532(6) . ?
C13 C13A 1.623(12) . ?
C131 C133 1.522(11) . ?
C131 C132 1.544(9) . ?
C131 H131 0.9600 . ?
C132 H13A 0.9600 . ?
C132 H13B 0.9600 . ?
C132 H13C 0.9600 . ?
C133 H13D 0.9600 . ?
C133 H13E 0.9600 . ?
C133 H13F 0.9600 . ?
C13A C13C 1.484(16) . ?
C13A C13B 1.520(17) . ?
C13A H13G 0.9600 . ?
C13B H13H 0.9600 . ?
C13B H13I 0.9600 . ?
C13B H13J 0.9600 . ?
C13C H13K 0.9600 . ?
C13C H13L 0.9600 . ?
C13C H13M 0.9600 . ?
C14 C15 1.389(5) . ?
C14 H14 0.9600 . ?
C15 C151 1.516(6) . ?
C151 C154 1.523(5) . ?
C151 C153 1.529(6) . ?
C151 C152 1.533(5) . ?
C152 H15A 0.9600 . ?
C152 H15B 0.9600 . ?
C152 H15C 0.9600 . ?
C153 H15D 0.9600 . ?
C153 H15E 0.9600 . ?
C153 H15F 0.9600 . ?
C154 C155 1.504(5) . ?
C154 H154 0.9600 . ?
C155 C156 1.520(5) . ?
C155 H155 0.9600 . ?
C156 C158 1.524(5) . ?
C156 C159 1.531(5) . ?
C156 C157 1.532(5) . ?
C157 H15G 0.9600 . ?
C157 H15H 0.9600 . ?
C157 H15I 0.9600 . ?
C158 H15J 0.9600 . ?
C158 H15K 0.9600 . ?
C158 H15L 0.9600 . ?
C159 H15M 0.9600 . ?
C159 H15N 0.9600 . ?
C159 H15O 0.9600 . ?
W2 C203 1.996(4) . ?
W2 C204 2.041(5) . ?
W2 C205 2.043(5) . ?
W2 C202 2.045(4) . ?
W2 C201 2.048(5) . ?
W2 P2 2.5279(10) . ?
C201 O306 1.130(5) . ?
C202 O307 1.140(5) . ?
C203 O308 1.141(5) . ?
C204 O309 1.130(5) . ?
C205 O310 1.128(5) . ?
P2 C20 1.823(4) . ?
P2 C214 1.830(4) . ?
P2 C215 1.860(4) . ?
C20 C21 1.398(5) . ?
C20 C25 1.401(5) . ?
C21 C22 1.392(5) . ?
C21 C211 1.529(5) . ?
C211 C212 1.527(5) . ?
C211 C214 1.529(5) . ?
C211 C213 1.532(5) . ?
C212 H21A 0.9600 . ?
C212 H21B 0.9600 . ?
C212 H21C 0.9600 . ?
C213 H21D 0.9600 . ?
C213 H21E 0.9600 . ?
C213 H21F 0.9600 . ?
C214 C215 1.508(5) . ?
C214 H214 0.9600 . ?
C215 C216 1.525(5) . ?
C215 H215 0.9600 . ?
C216 C219 1.516(5) . ?
C216 C217 1.519(6) . ?
C216 C218 1.525(6) . ?
C217 H21G 0.9600 . ?
C217 H21H 0.9600 . ?
C217 H21I 0.9600 . ?
C218 H21J 0.9600 . ?
C218 H21K 0.9600 . ?
C218 H21L 0.9600 . ?
C219 H21M 0.9600 . ?
C219 H21N 0.9600 . ?
C219 H21O 0.9600 . ?
C22 C23 1.391(5) . ?
C22 H22 0.9600 . ?
C23 C24 1.386(5) . ?
C23 C231 1.516(5) . ?
C231 C233 1.525(5) . ?
C231 C232 1.529(5) . ?
C231 H231 0.9600 . ?
C232 H23A 0.9600 . ?
C232 H23B 0.9600 . ?
C232 H23C 0.9600 . ?
C233 H23D 0.9600 . ?
C233 H23E 0.9600 . ?
C233 H23F 0.9600 . ?
C24 C25 1.386(5) . ?
C24 H24 0.9600 . ?
C25 C251 1.519(5) . ?
C251 C252 1.525(5) . ?
C251 C253 1.528(5) . ?
C251 H251 0.9600 . ?
C252 H25A 0.9600 . ?
C252 H25B 0.9600 . ?
C252 H25C 0.9600 . ?
C253 H25D 0.9600 . ?
C253 H25E 0.9600 . ?
C253 H25F 0.9600 . ?
W3 C303 1.996(5) . ?
W3 C305 2.036(4) . ?
W3 C304 2.043(5) . ?
W3 C301 2.051(5) . ?
W3 C302 2.054(5) . ?
W3 P3 2.5250(10) . ?
C301 O301 1.123(5) . ?
C302 O302 1.138(5) . ?
C303 O303 1.145(5) . ?
C304 O304 1.128(5) . ?
C305 O305 1.131(4) . ?
P3 C30 1.826(4) . ?
P3 C354 1.831(4) . ?
P3 C355 1.847(4) . ?
C30 C35 1.395(5) . ?
C30 C31 1.396(5) . ?
C31 C32 1.396(5) . ?
C31 C311 1.515(5) . ?
C311 C312 1.515(6) . ?
C311 C313 1.533(5) . ?
C311 H311 0.9600 . ?
C312 H31A 0.9600 . ?
C312 H31B 0.9600 . ?
C312 H31C 0.9600 . ?
C313 H31D 0.9600 . ?
C313 H31E 0.9600 . ?
C313 H31F 0.9600 . ?
C32 C33 1.405(6) . ?
C32 H32 0.9600 . ?
C33 C34 1.374(5) . ?
C33 C331 1.527(5) . ?
C331 C332 1.488(6) . ?
C331 C333 1.514(6) . ?
C331 H331 0.9600 . ?
C332 H33A 0.9600 . ?
C332 H33B 0.9600 . ?
C332 H33C 0.9600 . ?
C333 H33D 0.9600 . ?
C333 H33E 0.9600 . ?
C333 H33F 0.9600 . ?
C34 C35 1.384(5) . ?
C34 H34 0.9600 . ?
C35 C351 1.523(5) . ?
C351 C352 1.523(5) . ?
C351 C354 1.528(5) . ?
C351 C353 1.528(5) . ?
C352 H35A 0.9600 . ?
C352 H35B 0.9600 . ?
C352 H35C 0.9600 . ?
C353 H35D 0.9600 . ?
C353 H35E 0.9600 . ?
C353 H35F 0.9600 . ?
C354 C355 1.509(5) . ?
C354 H354 0.9600 . ?
C355 C356 1.524(5) . ?
C355 H355 0.9600 . ?
C356 C357 1.524(5) . ?
C356 C359 1.525(5) . ?
C356 C358 1.531(5) . ?
C357 H35G 0.9600 . ?
C357 H35H 0.9600 . ?
C357 H35I 0.9600 . ?
C358 H35J 0.9600 . ?
C358 H35K 0.9600 . ?
C358 H35L 0.9600 . ?
C359 H35M 0.9600 . ?
C359 H35N 0.9600 . ?
C359 H35O 0.9600 . ?
C01 C02 1.355(11) . ?
C01 H01A 0.9600 . ?
C01 H01B 0.9600 . ?
C01 H01C 0.9600 . ?
C02 C03 1.420(14) . ?
C02 H02A 0.9600 . ?
C02 H02B 0.9600 . ?
C03 C04 1.347(14) . ?
C03 H03A 0.9600 . ?
C03 H03B 0.9600 . ?
C04 C05 1.559(12) . ?
C04 H04A 0.9600 . ?
C04 H04B 0.9600 . ?
C05 C06 1.396(11) . ?
C05 H05A 0.9600 . ?
C05 H05B 0.9600 . ?
C06 H06A 0.9600 . ?
C06 H06B 0.9600 . ?
C06 H06C 0.9600 . ?
